data_4000377
_journal_name_full 'Chemistry of Materials'
_journal_paper_doi 10.1021/cm035304+
_journal_year 2004
_chemical_formula_sum 'C3 H5 F1.5 Fe0.75 N O2.27 S0.5'
_chemical_formula_weight 177.86
_space_group_IT_number 12
_symmetry_cell_setting monoclinic
_symmetry_space_group_name_Hall '-C 2y'
_symmetry_space_group_name_H-M 'C 1 2/m 1'
_atom_sites_solution_hydrogens geom
_atom_sites_solution_primary direct
_atom_sites_solution_secondary difmap
_cell_angle_alpha 90.00
_cell_angle_beta 98.724(2)
_cell_angle_gamma 90.00
_cell_formula_units_Z 8
_cell_length_a 12.8307(13)
_cell_length_b 7.3349(8)
_cell_length_c 13.3190(14)
_cell_measurement_reflns_used 2331
_cell_measurement_temperature 293(2)
_cell_measurement_theta_max 23.5
_cell_measurement_theta_min 1.5
_cell_volume 1239.0(2)
_diffrn_ambient_temperature 293(2)
_diffrn_measurement_device 'Siemens CCD-diffractometer'
_diffrn_measurement_method \W
_diffrn_radiation_monochromator graphite
_diffrn_radiation_source 'fine-focus sealed tube'
_diffrn_radiation_type MoK\a
_diffrn_radiation_wavelength 0.71073
_diffrn_reflns_av_R_equivalents 0.0302
_diffrn_reflns_av_sigmaI/netI 0.0375
_diffrn_reflns_limit_h_max 14
_diffrn_reflns_limit_h_min -12
_diffrn_reflns_limit_k_max 8
_diffrn_reflns_limit_k_min -7
_diffrn_reflns_limit_l_max 14
_diffrn_reflns_limit_l_min -14
_diffrn_reflns_number 2611
_diffrn_reflns_theta_max 23.26
_diffrn_reflns_theta_min 1.55
_diffrn_standards_decay_% ?
_diffrn_standards_interval_count ?
_diffrn_standards_interval_time ?
_diffrn_standards_number ?
_exptl_absorpt_coefficient_mu 1.996
_exptl_absorpt_correction_T_max 1.000000
_exptl_absorpt_correction_T_min 0.686165
_exptl_absorpt_correction_type empirical
_exptl_crystal_colour 'light yellow'
_exptl_crystal_density_diffrn 1.907
_exptl_crystal_density_meas ?
_exptl_crystal_density_method ?
_exptl_crystal_description Plate
_exptl_crystal_F_000 713
_exptl_crystal_size_max 0.25
_exptl_crystal_size_mid 0.20
_exptl_crystal_size_min 0.08
_refine_ls_extinction_coef 0.0093(12)
_refine_ls_extinction_expression Fc^*^=kFc[1+0.001xFc^2^\l^3^/sin(2\q)]^-1/4^
_refine_ls_extinction_method SHELXL
_refine_ls_goodness_of_fit_all 1.120
_refine_ls_goodness_of_fit_obs 1.154
_refine_ls_hydrogen_treatment ?
_refine_ls_matrix_type full
_refine_ls_number_parameters 133
_refine_ls_number_reflns 966
_refine_ls_number_restraints 10
_refine_ls_restrained_S_all 1.113
_refine_ls_restrained_S_obs 1.147
_refine_ls_R_factor_all 0.0336
_refine_ls_R_factor_obs 0.0270
_refine_ls_shift/esd_max 0.001
_refine_ls_shift/esd_mean 0.000
_refine_ls_structure_factor_coef Fsqd
_refine_ls_weighting_details 'w=1/[\s^2^(Fo^2^)+(0.0596P)^2^+0.0000P] where P=(Fo^2^+2Fc^2^)/3'
_refine_ls_weighting_scheme calc
_refine_ls_wR_factor_all 0.0856
_refine_ls_wR_factor_obs 0.0837
_reflns_number_observed 882
_reflns_number_total 966
_reflns_observed_criterion >2sigma(I)
_cod_depositor_comments
;
The following automatic conversions were performed:
'_symmetry_cell_setting' value 'Monoclinic' changed to 'monoclinic'
according to '/home/saulius/struct/CIF-dictionaries/cif_core.dic'
dictionary named 'cif_core.dic' version 2.4.1 from 2010-06-29.

Automatic conversion script
Id: cif_fix_enum 1527 2010-12-29 10:47:43Z saulius 

The following automatic conversions were performed:

'_refine_ls_weighting_scheme' value 'calc
w=1/[\s^2^(Fo^2^)+(0.0596P)^2^+0.0000P] where P=(Fo^2^+2Fc^2^)/3' was
changed to 'calc'. New tag '_refine_ls_weighting_details' was
created. The value of the new tag was set to
'w=1/[\s^2^(Fo^2^)+(0.0596P)^2^+0.0000P] where P=(Fo^2^+2Fc^2^)/3'.

Automatic conversion script
Id: cif_fix_values 3143 2015-03-26 13:38:13Z robertas 
;
_cod_original_sg_symbol_H-M C2/m
_cod_original_formula_sum 'C3 H5 F1.50 Fe0.75 N O2.27 S0.50'
_cod_database_code 4000377

loop_
_symmetry_equiv_pos_as_xyz
'x, y, z'
'-x, y, -z'
'x+1/2, y+1/2, z'
'-x+1/2, y+1/2, -z'
'-x, -y, -z'
'x, -y, z'
'-x+1/2, -y+1/2, -z'
'x+1/2, -y+1/2, z'

loop_
_atom_site_aniso_label
_atom_site_aniso_U_11
_atom_site_aniso_U_22
_atom_site_aniso_U_33
_atom_site_aniso_U_23
_atom_site_aniso_U_13
_atom_site_aniso_U_12
Fe1 0.0126(5) 0.0146(5) 0.0196(5) 0.000 0.0035(3) 0.000
Fe2 0.0130(4) 0.0138(4) 0.0194(4) 0.0013(2) 0.0048(2) 0.0003(2)
S1 0.0173(6) 0.0211(6) 0.0150(6) 0.000 0.0036(4) 0.000
F1 0.0206(12) 0.0158(12) 0.0302(13) 0.000 -0.0013(10) 0.000
F2 0.0185(9) 0.0225(9) 0.0299(9) -0.0044(8) 0.0078(7) -0.0045(7)
O1 0.0303(12) 0.0242(12) 0.0225(11) 0.0005(9) 0.0047(9) -0.0065(9)
O2 0.017(2) 0.045(2) 0.023(2) 0.000 0.0067(12) 0.000
O3 0.031(2) 0.044(2) 0.0174(15) 0.000 0.0040(12) 0.000
N1 0.037(3) 0.042(3) 0.021(2) 0.000 -0.001(2) 0.000
C1 0.035(3) 0.040(3) 0.019(2) 0.000 0.006(2) 0.000
C2 0.032(3) 0.049(3) 0.022(2) 0.000 0.005(2) 0.000
C3 0.032(3) 0.044(3) 0.020(2) 0.000 0.005(2) 0.000
C4 0.032(3) 0.056(3) 0.021(2) 0.000 0.006(2) 0.000
C5 0.030(3) 0.037(3) 0.020(2) 0.000 0.005(2) 0.000
C6 0.029(3) 0.038(3) 0.021(2) 0.000 0.008(2) 0.000
N2 0.023(2) 0.027(2) 0.018(2) 0.000 0.0035(15) 0.000

loop_
_atom_site_label
_atom_site_type_symbol
_atom_site_fract_x
_atom_site_fract_y
_atom_site_fract_z
_atom_site_U_iso_or_equiv
_atom_site_thermal_displace_type
_atom_site_occupancy
_atom_site_calc_flag
_atom_site_refinement_flags
_atom_site_disorder_group
Fe1 Fe 0.0000 0.0000 0.0000 0.0155(3) Uani 1 d S .
Fe2 Fe 0.2500 0.2500 0.0000 0.0151(3) Uani 1 d S .
S1 S 0.13199(8) 0.0000 -0.19400(7) 0.0177(3) Uani 1 d S .
F1 F 0.3070(2) 0.0000 0.0451(2) 0.0227(6) Uani 1 d S .
F2 F 0.10756(12) 0.2016(2) 0.04788(12) 0.0232(4) Uani 1 d . .
O1 O 0.1927(2) 0.1651(3) -0.15545(15) 0.0256(5) Uani 1 d . .
O2 O -0.0298(2) 0.0000 0.1542(2) 0.0277(7) Uani 1 d S .
O3 O 0.1134(2) 0.0000 -0.3037(2) 0.0308(8) Uani 1 d S .
N1 N 0.2063(3) 0.0000 0.2295(3) 0.0341(10) Uani 1 d SD .
H1 H 0.1406(18) 0.0000 0.1953(36) 0.051 Uiso 1 d SD .
H2 H 0.2454(48) 0.0978(62) 0.2183(57) 0.051 Uiso 0.50 d PD .
C1 C 0.1929(4) 0.0000 0.3389(3) 0.0313(11) Uani 1 d SD .
H3 H 0.1489(43) -0.1032(58) 0.3473(49) 0.038 Uiso 0.50 d PD .
C2 C 0.2990(4) 0.0000 0.4063(3) 0.0344(11) Uani 1 d SD .
H4 H 0.3354(48) 0.1035(58) 0.3837(49) 0.041 Uiso 0.50 d PD .
C3 C 0.2865(4) 0.0000 0.5189(3) 0.0319(11) Uani 1 d SD .
H5 H 0.2427(44) -0.0985(64) 0.5354(49) 0.038 Uiso 0.50 d PD .
C4 C 0.3940(4) 0.0000 0.5872(3) 0.0360(12) Uani 1 d SD .
H6 H 0.4333(48) 0.1042(61) 0.5698(51) 0.043 Uiso 0.50 d PD .
C5 C 0.3847(4) 0.0000 0.7003(3) 0.0286(10) Uani 1 d SD .
H7 H 0.3446(43) -0.0995(59) 0.7219(45) 0.034 Uiso 0.50 d PD .
C6 C 0.4926(4) 0.0000 0.7633(3) 0.0289(10) Uani 1 d SD .
H8 H 0.5306(45) 0.1069(54) 0.7486(47) 0.035 Uiso 0.50 d PD .
N2 N 0.4854(3) 0.0000 0.8747(3) 0.0226(8) Uani 1 d SD .
H9 H 0.5529(14) 0.0000 0.9044(31) 0.034 Uiso 1 d SD .
H10 H 0.4492(43) -0.0994(53) 0.8881(48) 0.034 Uiso 0.50 d PD .
O100 O 0.0000 0.1016(14) -0.5000 0.099(4) Uiso 0.546(14) d SP .
